data_7159571
loop_
_publ_author_name
'Bakhanovich, Olga'
'Klepet&#xe1;&#x159;ov&#xe1;, Blanka'
'Beier, Petr'

_publ_section_title
;
 Rhodium(II)-catalyzed transannulation approach to
 <i>N</i>-fluoroalkylated indoles.
;
_journal_issue 39
_journal_name_full 'Organic &amp; biomolecular chemistry'
_journal_page_first 7924
_journal_page_last 7927
_journal_paper_doi 10.1039/d3ob01415k
_journal_volume 21
_journal_year 2023
_chemical_formula_moiety 'C11 H6 F5 N O2'
_chemical_formula_sum 'C11 H6 F5 N O2'
_chemical_formula_weight 279.16
_chemical_name_systematic '1-(perfluoroethyl)-1H-indole-2-carboxylic acid'
_space_group_IT_number 2
_space_group_name_Hall '-P 1'
_space_group_name_H-M_alt 'P -1'
_symmetry_cell_setting triclinic
_symmetry_Int_Tables_number 2
_symmetry_space_group_name_H-M 'P -1'
_atom_sites_solution_hydrogens difmap
_atom_sites_solution_primary direct
_audit_update_record
;
2023-08-28 deposited with the CCDC.	2023-09-20 downloaded from the CCDC.
;
_cell_angle_alpha 107.8102(12)
_cell_angle_beta 94.3444(13)
_cell_angle_gamma 95.6658(13)
_cell_formula_units_Z 2
_cell_length_a 7.6612(3)
_cell_length_b 8.6533(3)
_cell_length_c 8.7731(3)
_cell_measurement_reflns_used 9972
_cell_measurement_temperature 180
_cell_measurement_theta_max 68.1760
_cell_measurement_theta_min 5.3293
_cell_volume 547.57(3)
_computing_cell_refinement 'USER DEFINED CELL REFINEMENT'
_computing_data_collection 'USER DEFINED DATA COLLECTION'
_computing_data_reduction 'USER DEFINED DATA REDUCTION'
_computing_molecular_graphics 'CAMERON (Watkin et al., 1996)'
_computing_publication_material 'CRYSTALS (Betteridge et al., 2003)'
_computing_structure_refinement 'CRYSTALS (Betteridge et al., 2003)'
_computing_structure_solution 'SIR92 (Altomare et al., 1994)'
_diffrn_ambient_temperature 180
_diffrn_measured_fraction_theta_full 0.995
_diffrn_measured_fraction_theta_max 0.995
_diffrn_measurement_device Unknown
_diffrn_measurement_device_type Unknown
_diffrn_measurement_method '\f & \w scans'
_diffrn_radiation_monochromator Unknown
_diffrn_radiation_probe x-ray
_diffrn_radiation_type 'Cu K\a'
_diffrn_radiation_wavelength 1.54178
_diffrn_reflns_av_R_equivalents 0.032
_diffrn_reflns_av_unetI/netI 0.054
_diffrn_reflns_limit_h_max 9
_diffrn_reflns_limit_h_min -9
_diffrn_reflns_limit_k_max 10
_diffrn_reflns_limit_k_min -10
_diffrn_reflns_limit_l_max 10
_diffrn_reflns_limit_l_min -10
_diffrn_reflns_number 15955
_diffrn_reflns_theta_full 66.850
_diffrn_reflns_theta_max 68.214
_diffrn_reflns_theta_min 5.329
_diffrn_standards_number 0
_exptl_absorpt_coefficient_mu 1.557
_exptl_absorpt_correction_T_max 0.87
_exptl_absorpt_correction_T_min 0.76
_exptl_absorpt_correction_type multi-scan
_exptl_absorpt_process_details 'DENZO/SCALEPACK (Otwinowski & Minor, 1997)'
_exptl_crystal_colour colourless
_exptl_crystal_density_diffrn 1.693
_exptl_crystal_density_meas ?
_exptl_crystal_density_method 'not measured'
_exptl_crystal_description plate
_exptl_crystal_F_000 280
_exptl_crystal_size_max 0.254
_exptl_crystal_size_mid 0.137
_exptl_crystal_size_min 0.090
_refine_diff_density_max 0.54
_refine_diff_density_min -0.24
_refine_ls_extinction_coef 21(3)
_refine_ls_extinction_method 'Larson (1970), Equation 22'
_refine_ls_goodness_of_fit_ref 1.0102
_refine_ls_hydrogen_treatment constr
_refine_ls_matrix_type full
_refine_ls_number_parameters 173
_refine_ls_number_reflns 1887
_refine_ls_number_restraints 0
_refine_ls_R_factor_all 0.0438
_refine_ls_R_factor_gt 0.0438
_refine_ls_shift/su_max 0.0047659
_refine_ls_shift/su_mean 0.0008702
_refine_ls_structure_factor_coef F
_refine_ls_weighting_details
;
 Method = Chebychev polynomial, (Carruthers & Watkin, 1979) 
 W = 1.0/[A[0]*T[0]'(X)+A[1]*T[1]'(X) ... +A[NP-1]*T[NP-1]'(X)] 
 0.298 0.393 0.123 0.970E-03 -0.156E-01 
;
_refine_ls_weighting_scheme calc
_refine_ls_wR_factor_all 0.0555
_refine_ls_wR_factor_gt 0.0555
_refine_ls_wR_factor_ref 0.0555
_reflns_limit_h_max 9
_reflns_limit_h_min -9
_reflns_limit_k_max 9
_reflns_limit_k_min -10
_reflns_limit_l_max 10
_reflns_limit_l_min 0
_reflns_number_gt 1887
_reflns_number_total 2004
_reflns_threshold_expression I>2.0\s(I)
_oxford_diffrn_Wilson_B_factor 3.05
_oxford_diffrn_Wilson_scale 7.52
_oxford_refine_ls_r_factor_ref 0.0438
_oxford_refine_ls_scale 0.3947(13)
_oxford_reflns_number_all 2004
_cod_data_source_file d3ob01415k2.cif
_cod_data_source_block I
_cod_depositor_comments
;
The following automatic conversions were performed:

data item '_exptl_crystal_density_meas' value 'not measured' was
changed to '?' -- the value is perceived as not measured.

Automatic conversion script
Id: cif_fix_values 8170 2020-07-09 18:12:32Z antanas 

 Adding full bibliography for 7159571.cif.
;
_cod_database_code 7159571
_oxford_refine_reflns_threshold_expression I>2.0\s(I)
_oxford_refine_ls_r_factor_all 0.0464
_oxford_refine_ls_wr_factor_all 0.0613

loop_
_symmetry_equiv_pos_as_xyz
x,y,z
-x,-y,-z

loop_
_atom_site_label
_atom_site_type_symbol
_atom_site_fract_x
_atom_site_fract_y
_atom_site_fract_z
_atom_site_U_iso_or_equiv
_atom_site_occupancy
_atom_site_adp_type
_atom_site_refinement_flags_posn
_atom_site_refinement_flags_adp
_atom_site_refinement_flags_occupancy
_atom_site_disorder_assembly
_atom_site_disorder_group
_atom_site_attached_hydrogens
F1 F 0.96102(18) 0.92451(16) 0.23118(16) 0.0479 1.0000 Uani . . . . . .
F2 F 0.85689(17) 0.83899(15) 0.41618(14) 0.0446 1.0000 Uani . . . . . .
F3 F 0.7359(2) 1.10815(16) 0.40117(18) 0.0668 1.0000 Uani . . . . . .
F4 F 0.5219(2) 0.9082(2) 0.3083(2) 0.0639 1.0000 Uani . . . . . .
O5 O 0.5766(2) 0.64867(17) 0.43089(16) 0.0396 1.0000 Uani . . . . . .
O6 O 0.5856(2) 0.38046(17) 0.32089(19) 0.0480 1.0000 Uani . . . . . .
F7 F 0.6548(2) 1.0037(2) 0.14423(19) 0.0665 1.0000 Uani . . . . . .
N8 N 0.7578(2) 0.69312(19) 0.1515(2) 0.0358 1.0000 Uani . . . . . .
C9 C 0.7057(3) 0.4180(2) 0.0477(2) 0.0335 1.0000 Uani . . . . . .
C10 C 0.8661(3) 0.7474(3) -0.0975(3) 0.0412 1.0000 Uani . . . . . .
C11 C 0.7729(3) 0.4790(2) -0.0721(2) 0.0322 1.0000 Uani . . . . . .
C12 C 0.8038(3) 0.6506(2) -0.0071(2) 0.0340 1.0000 Uani . . . . . .
C13 C 0.8134(3) 0.8506(3) 0.2698(3) 0.0400 1.0000 Uani . . . . . .
C14 C 0.6960(3) 0.5462(2) 0.1811(2) 0.0334 1.0000 Uani . . . . . .
C15 C 0.8089(3) 0.4025(3) -0.2302(2) 0.0379 1.0000 Uani . . . . . .
C16 C 0.6151(3) 0.5342(2) 0.3242(2) 0.0337 1.0000 Uani . . . . . .
C17 C 0.8985(3) 0.6683(3) -0.2527(3) 0.0445 1.0000 Uani . . . . . .
C18 C 0.8722(3) 0.4979(3) -0.3177(3) 0.0439 1.0000 Uani . . . . . .
C19 C 0.6765(4) 0.9707(3) 0.2820(3) 0.0478 1.0000 Uani . . . . . .
H91 H 0.6713 0.3082 0.0364 0.0390 1.0000 Uiso R . . . . .
H101 H 0.8848 0.8625 -0.0561 0.0486 1.0000 Uiso R . . . . .
H151 H 0.7902 0.2877 -0.2739 0.0449 1.0000 Uiso R . . . . .
H171 H 0.9403 0.7319 -0.3146 0.0530 1.0000 Uiso R . . . . .
H181 H 0.8964 0.4485 -0.4222 0.0534 1.0000 Uiso R . . . . .
H61 H 0.5403 0.3742 0.4022 0.0720 1.0000 Uiso R . . . . .

loop_
_atom_site_aniso_label
_atom_site_aniso_U_11
_atom_site_aniso_U_22
_atom_site_aniso_U_33
_atom_site_aniso_U_23
_atom_site_aniso_U_13
_atom_site_aniso_U_12
F1 0.0526(8) 0.0415(7) 0.0469(8) 0.0136(6) 0.0078(6) -0.0079(6)
F2 0.0583(8) 0.0415(7) 0.0317(6) 0.0124(5) -0.0027(5) -0.0010(6)
F3 0.1059(13) 0.0305(7) 0.0536(9) -0.0019(6) 0.0102(8) 0.0085(7)
F4 0.0566(9) 0.0623(10) 0.0831(11) 0.0318(8) 0.0215(8) 0.0171(7)
O5 0.0575(9) 0.0299(7) 0.0325(8) 0.0105(6) 0.0124(6) 0.0042(6)
O6 0.0806(12) 0.0280(8) 0.0417(9) 0.0154(6) 0.0252(8) 0.0088(7)
F7 0.0951(12) 0.0653(10) 0.0537(9) 0.0320(8) 0.0139(8) 0.0334(9)
N8 0.0524(10) 0.0254(8) 0.0300(9) 0.0088(7) 0.0104(7) 0.0030(7)
C9 0.0406(11) 0.0267(9) 0.0336(10) 0.0103(8) 0.0047(8) 0.0033(8)
C10 0.0528(13) 0.0352(11) 0.0376(11) 0.0149(9) 0.0100(9) 0.0007(9)
C11 0.0348(10) 0.0302(10) 0.0304(10) 0.0079(8) 0.0044(8) 0.0032(8)
C12 0.0407(11) 0.0333(10) 0.0292(10) 0.0111(8) 0.0064(8) 0.0041(8)
C13 0.0497(12) 0.0362(11) 0.0340(11) 0.0127(9) 0.0051(9) -0.0003(9)
C14 0.0436(11) 0.0272(10) 0.0312(10) 0.0117(8) 0.0065(8) 0.0041(8)
C15 0.0392(11) 0.0364(11) 0.0333(11) 0.0043(8) 0.0060(8) 0.0020(8)
C16 0.0432(11) 0.0290(10) 0.0307(10) 0.0124(8) 0.0042(8) 0.0039(8)
C17 0.0496(13) 0.0497(13) 0.0368(11) 0.0190(10) 0.0095(9) -0.0018(10)
C18 0.0478(12) 0.0506(13) 0.0299(11) 0.0078(9) 0.0108(9) 0.0015(10)
C19 0.0690(16) 0.0326(11) 0.0423(12) 0.0105(9) 0.0109(11) 0.0093(10)

loop_
_atom_type_symbol
_atom_type_scat_dispersion_real
_atom_type_scat_dispersion_imag
_atom_type_scat_Cromer_Mann_a1
_atom_type_scat_Cromer_Mann_b1
_atom_type_scat_Cromer_Mann_a2
_atom_type_scat_Cromer_Mann_b2
_atom_type_scat_Cromer_Mann_a3
_atom_type_scat_Cromer_Mann_b3
_atom_type_scat_Cromer_Mann_a4
_atom_type_scat_Cromer_Mann_b4
_atom_type_scat_Cromer_Mann_c
_atom_type_scat_source
C 0.0181 0.0091 2.3100 20.8439 1.0200 10.2075 1.5886 0.5687 0.8650 51.6512 0.2156 'International Tables Vol C 4.2.6.8 and 6.1.1.4'
H 0.0000 0.0000 0.4930 10.5109 0.3229 26.1257 0.1402 3.1424 0.0408 57.7998 0.0030 'International Tables Vol C 4.2.6.8 and 6.1.1.4'
N 0.0311 0.0180 12.2126 0.0057 3.1322 9.8933 2.0125 28.9975 1.1663 0.5826 -11.5290 'International Tables Vol C 4.2.6.8 and 6.1.1.4'
O 0.0492 0.0322 3.0485 13.2771 2.2868 5.7011 1.5463 0.3239 0.8670 32.9089 0.2508 'International Tables Vol C 4.2.6.8 and 6.1.1.4'
F 0.0727 0.0534 3.5392 10.2825 2.6412 4.2944 1.5170 0.2615 1.0243 26.1476 0.2776 'International Tables Vol C 4.2.6.8 and 6.1.1.4'

loop_
_geom_angle_atom_site_label_1
_geom_angle_site_symmetry_1
_geom_angle_atom_site_label_2
_geom_angle_site_symmetry_2
_geom_angle_atom_site_label_3
_geom_angle_site_symmetry_3
_geom_angle
_geom_angle_publ_flag
C16 . O6 . H61 . 110.5 no
C12 . N8 . C13 . 123.39(17) yes
C12 . N8 . C14 . 107.54(16) yes
C13 . N8 . C14 . 126.86(16) yes
C11 . C9 . C14 . 108.75(17) yes
C11 . C9 . H91 . 125.9 no
C14 . C9 . H91 . 125.3 no
C12 . C10 . C17 . 117.4(2) yes
C12 . C10 . H101 . 122.2 no
C17 . C10 . H101 . 120.4 no
C9 . C11 . C12 . 107.44(17) yes
C9 . C11 . C15 . 132.90(18) yes
C12 . C11 . C15 . 119.66(18) yes
N8 . C12 . C11 . 107.51(17) yes
N8 . C12 . C10 . 131.09(19) yes
C11 . C12 . C10 . 121.39(19) yes
N8 . C13 . F1 . 110.41(17) yes
N8 . C13 . F2 . 112.17(17) yes
F1 . C13 . F2 . 105.76(17) yes
N8 . C13 . C19 . 113.60(19) yes
F1 . C13 . C19 . 105.49(17) yes
F2 . C13 . C19 . 108.91(18) yes
N8 . C14 . C9 . 108.76(17) yes
N8 . C14 . C16 . 126.00(17) yes
C9 . C14 . C16 . 124.89(18) yes
C11 . C15 . C18 . 118.7(2) yes
C11 . C15 . H151 . 120.1 no
C18 . C15 . H151 . 121.2 no
C14 . C16 . O6 . 110.84(17) yes
C14 . C16 . O5 . 125.37(18) yes
O6 . C16 . O5 . 123.78(18) yes
C10 . C17 . C18 . 121.8(2) yes
C10 . C17 . H171 . 118.2 no
C18 . C17 . H171 . 120.0 no
C17 . C18 . C15 . 121.0(2) yes
C17 . C18 . H181 . 119.6 no
C15 . C18 . H181 . 119.4 no
C13 . C19 . F3 . 108.7(2) yes
C13 . C19 . F7 . 109.14(19) yes
F3 . C19 . F7 . 109.47(19) yes
C13 . C19 . F4 . 111.56(18) yes
F3 . C19 . F4 . 110.1(2) yes
F7 . C19 . F4 . 107.9(2) yes

loop_
_geom_bond_atom_site_label_1
_geom_bond_site_symmetry_1
_geom_bond_atom_site_label_2
_geom_bond_site_symmetry_2
_geom_bond_distance
_geom_bond_publ_flag
F1 . C13 . 1.361(2) yes
F2 . C13 . 1.339(2) yes
F3 . C19 . 1.332(3) yes
F4 . C19 . 1.319(3) yes
O5 . C16 . 1.215(2) yes
O6 . C16 . 1.318(2) yes
O6 . H61 . 0.831 no
F7 . C19 . 1.327(3) yes
N8 . C12 . 1.407(3) yes
N8 . C13 . 1.438(3) yes
N8 . C14 . 1.418(2) yes
C9 . C11 . 1.420(3) yes
C9 . C14 . 1.357(3) yes
C9 . H91 . 0.934 no
C10 . C12 . 1.395(3) yes
C10 . C17 . 1.378(3) yes
C10 . H101 . 0.942 no
C11 . C12 . 1.406(3) yes
C11 . C15 . 1.403(3) yes
C13 . C19 . 1.535(3) yes
C14 . C16 . 1.469(3) yes
C15 . C18 . 1.368(3) yes
C15 . H151 . 0.941 no
C17 . C18 . 1.396(3) yes
C17 . H171 . 0.935 no
C18 . H181 . 0.927 no

loop_
_geom_hbond_atom_site_label_D
_geom_hbond_site_symmetry_D
_geom_hbond_atom_site_label_H
_geom_hbond_site_symmetry_H
_geom_hbond_atom_site_label_A
_geom_hbond_site_symmetry_A
_geom_hbond_angle_DHA
_geom_hbond_distance_DH
_geom_hbond_distance_HA
_geom_hbond_distance_DA
_geom_hbond_publ_flag
O6 . H61 . O5 2_666 175 0.83 1.82 2.653(3) yes
